data_2019064
loop_
_publ_author_name
'Cao, Gao-Juan'
'Li, Qing-Lu'
'Rong, Cheng'
'Wang, Yu-Lin'

_publ_section_title
;
 A tubular one-dimensional polymer constructed from alternating clusters
 of europium(III)--water and copper(I) chloride bridged by
 4-(pyridin-4-yl)benzoate
;
_journal_coeditor_code WQ3036
_journal_issue 7
_journal_name_full 'Acta Crystallographica Section C'
_journal_page_first 712
_journal_page_last 715
_journal_paper_doi 10.1107/S0108270113014765
_journal_volume 69
_journal_year 2013
_chemical_formula_iupac '[Cu2 Er (C12 H8 N O2)4 Cl (H2 O)] , 2H2 O'
_chemical_formula_moiety 'C48 H34 Cl Cu2 Er N4 O9, 2(H2 O)'
_chemical_formula_sum 'C48 H38 Cl Cu2 Er N4 O11'
_chemical_formula_weight 1176.63
_chemical_name_systematic
'Poly[[aqua-\m~3~-chlorido-tris[\m~3~-4-(pyridin-4-yl)benzoato]tris[\m~2~-4-(pyridin-4-yl)benzoato]dicopper(I)erbium(III)] dihydrate]'
_space_group_IT_number 2
_symmetry_cell_setting triclinic
_symmetry_space_group_name_Hall '-P 1'
_symmetry_space_group_name_H-M 'P -1'
_atom_sites_solution_primary direct
_atom_sites_solution_secondary difmap
_audit_creation_method SHELXL97
_cell_angle_alpha 103.344(4)
_cell_angle_beta 109.689(4)
_cell_angle_gamma 97.861(4)
_cell_formula_units_Z 2
_cell_length_a 12.748(5)
_cell_length_b 13.227(5)
_cell_length_c 14.460(5)
_cell_measurement_reflns_used 3020
_cell_measurement_temperature 293(2)
_cell_measurement_theta_max 27.4797
_cell_measurement_theta_min 2.4986
_cell_volume 2171.6(14)
_computing_cell_refinement 'CrystalClear (Rigaku, 2000)'
_computing_data_collection 'CrystalClear (Rigaku, 2000)'
_computing_data_reduction 'CrystalClear (Rigaku, 2000)'
_computing_molecular_graphics 'SHELXTL (Sheldrick, 2008)'
_computing_publication_material 'SHELXTL (Sheldrick, 2008)'
_computing_structure_refinement 'SHELXL97 (Sheldrick, 2008)'
_computing_structure_solution 'SHELXS97 (Sheldrick, 2008)'
_diffrn_ambient_temperature 293(2)
_diffrn_measured_fraction_theta_full 0.993
_diffrn_measured_fraction_theta_max 0.993
_diffrn_measurement_device_type 'Rigaku Mercury CCD area-detector'
_diffrn_measurement_method '\w scans'
_diffrn_radiation_monochromator graphite
_diffrn_radiation_source 'fine-focus sealed tube'
_diffrn_radiation_type MoK\a
_diffrn_radiation_wavelength 0.71073
_diffrn_reflns_av_R_equivalents 0.0168
_diffrn_reflns_av_sigmaI/netI 0.0271
_diffrn_reflns_limit_h_max 16
_diffrn_reflns_limit_h_min -16
_diffrn_reflns_limit_k_max 17
_diffrn_reflns_limit_k_min -8
_diffrn_reflns_limit_l_max 18
_diffrn_reflns_limit_l_min -18
_diffrn_reflns_number 16861
_diffrn_reflns_theta_full 27.48
_diffrn_reflns_theta_max 27.48
_diffrn_reflns_theta_min 2.42
_diffrn_standards_decay_% 0
_exptl_absorpt_coefficient_mu 3.016
_exptl_absorpt_correction_T_max 0.636
_exptl_absorpt_correction_T_min 0.553
_exptl_absorpt_correction_type multi-scan
_exptl_absorpt_process_details '(SADABS; Sheldrick, 1996)'
_exptl_crystal_colour pink
_exptl_crystal_density_diffrn 1.799
_exptl_crystal_density_method 'not measured'
_exptl_crystal_description prism
_exptl_crystal_F_000 1170
_exptl_crystal_size_max 0.20
_exptl_crystal_size_mid 0.20
_exptl_crystal_size_min 0.15
_refine_diff_density_max 1.106
_refine_diff_density_min -1.138
_refine_ls_extinction_method none
_refine_ls_goodness_of_fit_ref 1.055
_refine_ls_hydrogen_treatment mixed
_refine_ls_matrix_type full
_refine_ls_number_parameters 622
_refine_ls_number_reflns 9885
_refine_ls_number_restraints 9
_refine_ls_restrained_S_all 1.055
_refine_ls_R_factor_all 0.0280
_refine_ls_R_factor_gt 0.0259
_refine_ls_shift/su_max 0.003
_refine_ls_shift/su_mean 0.000
_refine_ls_structure_factor_coef Fsqd
_refine_ls_weighting_details 'calc w = 1/[\s^2^(Fo^2^)+(0.0392P)^2^+0.4906P] where P=(Fo^2^+2Fc^2^)/3'
_refine_ls_weighting_scheme calc
_refine_ls_wR_factor_gt 0.0651
_refine_ls_wR_factor_ref 0.0672
_reflns_number_gt 9336
_reflns_number_total 9954
_reflns_threshold_expression I>2\s(I)
_cod_data_source_file wq3036.cif
_cod_data_source_block I
_cod_database_code 2019064
_cod_database_fobs_code 2019064

loop_
_symmetry_equiv_pos_as_xyz
'x, y, z'
'-x, -y, -z'

loop_
_atom_site_type_symbol
_atom_site_label
_atom_site_fract_x
_atom_site_fract_y
_atom_site_fract_z
_atom_site_U_iso_or_equiv
_atom_site_adp_type
_atom_site_calc_flag
_atom_site_refinement_flags
_atom_site_occupancy
_atom_site_symmetry_multiplicity
Er Er1 0.952606(8) -0.657187(7) -0.927554(7) 0.02313(4) Uani d . 1 1
Cu Cu1 0.66166(4) 0.09309(4) -0.43481(3) 0.06241(13) Uani d . 1 1
Cu Cu2 0.55321(3) -0.22420(3) -0.31081(3) 0.04226(9) Uani d . 1 1
Cl Cl1 0.53916(8) -0.09341(6) -0.41485(6) 0.05034(18) Uani d . 1 1
O O1 1.14982(16) -0.66526(15) -0.91351(15) 0.0391(4) Uani d . 1 1
O O2 1.02104(16) -0.81316(14) -0.95559(15) 0.0356(4) Uani d . 1 1
O O3 1.03638(15) -0.48241(14) -0.83599(13) 0.0318(4) Uani d . 1 1
O O4 1.04962(17) -0.36960(15) -0.92548(14) 0.0366(4) Uani d . 1 1
O O5 0.79398(15) -0.59387(15) -0.93852(14) 0.0354(4) Uani d . 1 1
O O6 0.63062(17) -0.72078(17) -1.00950(17) 0.0494(5) Uani d . 1 1
O O7 0.95571(18) -0.68743(17) -0.78209(14) 0.0389(4) Uani d . 1 1
O O8 1.0097(3) -0.7626(2) -0.65730(19) 0.0708(9) Uani d . 1 1
O OW1 0.79990(17) -0.79822(16) -1.03653(17) 0.0431(5) Uani d D 1 1
H H1W 0.738(2) -0.785(3) -1.042(3) 0.065 Uiso d D 1 1
H H2W 0.793(3) -0.845(2) -1.089(2) 0.065 Uiso d D 1 1
O OW2 1.0915(3) -0.8924(2) -0.7778(2) 0.0761(9) Uani d D 1 1
H H3W 1.083(5) -0.841(3) -0.735(3) 0.114 Uiso d D 1 1
H H4W 1.065(4) -0.878(4) -0.833(2) 0.114 Uiso d D 1 1
O OW3 0.7787(2) -0.9615(2) -1.20448(19) 0.0557(6) Uani d D 1 1
H H5W 0.817(3) -1.007(3) -1.199(3) 0.084 Uiso d D 1 1
H H6W 0.725(3) -0.988(3) -1.262(2) 0.084 Uiso d D 1 1
C C1 0.7638(3) 0.0388(3) -0.5843(2) 0.0479(7) Uani d . 1 1
H H1A 0.7317 0.0908 -0.6094 0.057 Uiso calc R 1 1
C C2 0.8202(3) -0.0185(2) -0.6366(2) 0.0431(7) Uani d . 1 1
H H2A 0.8259 -0.0040 -0.6949 0.052 Uiso calc R 1 1
C C3 0.8682(2) -0.0977(2) -0.60221(18) 0.0304(5) Uani d . 1 1
C C4 0.8599(3) -0.1110(3) -0.5124(2) 0.0436(7) Uani d . 1 1
H H4A 0.8930 -0.1610 -0.4843 0.052 Uiso calc R 1 1
C C5 0.8026(3) -0.0502(3) -0.4645(2) 0.0510(8) Uani d . 1 1
H H5A 0.7982 -0.0611 -0.4045 0.061 Uiso calc R 1 1
C C6 0.9200(2) -0.16865(19) -0.66110(17) 0.0274(5) Uani d . 1 1
C C7 0.9591(2) -0.1391(2) -0.7323(2) 0.0350(6) Uani d . 1 1
H H7A 0.9586 -0.0712 -0.7400 0.042 Uiso calc R 1 1
C C8 0.9990(2) -0.2101(2) -0.79232(19) 0.0321(5) Uani d . 1 1
H H8A 1.0244 -0.1894 -0.8399 0.038 Uiso calc R 1 1
C C9 1.00087(19) -0.31120(19) -0.78142(17) 0.0244(4) Uani d . 1 1
C C10 0.9675(2) -0.3389(2) -0.7069(2) 0.0345(6) Uani d . 1 1
H H10A 0.9724 -0.4051 -0.6963 0.041 Uiso calc R 1 1
C C11 0.9269(2) -0.2684(2) -0.6480(2) 0.0360(6) Uani d . 1 1
H H11A 0.9039 -0.2885 -0.5990 0.043 Uiso calc R 1 1
C C12 1.03105(19) -0.39400(19) -0.85305(17) 0.0243(4) Uani d . 1 1
C C13 0.4821(3) -0.1618(3) -0.6640(3) 0.0577(9) Uani d . 1 1
H H13A 0.5237 -0.0916 -0.6294 0.069 Uiso calc R 1 1
C C14 0.5301(3) -0.2306(3) -0.7144(3) 0.0521(8) Uani d . 1 1
H H14A 0.6031 -0.2066 -0.7125 0.062 Uiso calc R 1 1
C C15 0.4713(2) -0.3351(2) -0.76785(19) 0.0326(5) Uani d . 1 1
C C16 0.3617(2) -0.3643(3) -0.7686(2) 0.0457(7) Uani d . 1 1
H H16A 0.3169 -0.4331 -0.8050 0.055 Uiso calc R 1 1
C C17 0.3200(3) -0.2908(3) -0.7151(2) 0.0504(8) Uani d . 1 1
H H17A 0.2470 -0.3124 -0.7160 0.060 Uiso calc R 1 1
C C18 0.5255(2) -0.4113(2) -0.81831(18) 0.0301(5) Uani d . 1 1
C C19 0.6213(2) -0.3734(2) -0.8377(2) 0.0382(6) Uani d . 1 1
H H19A 0.6500 -0.3002 -0.8205 0.046 Uiso calc R 1 1
C C20 0.6735(2) -0.4432(2) -0.8822(2) 0.0372(6) Uani d . 1 1
H H20A 0.7375 -0.4167 -0.8942 0.045 Uiso calc R 1 1
C C21 0.6314(2) -0.5527(2) -0.90925(18) 0.0303(5) Uani d . 1 1
C C22 0.5375(2) -0.5903(2) -0.8889(2) 0.0391(6) Uani d . 1 1
H H22A 0.5091 -0.6636 -0.9060 0.047 Uiso calc R 1 1
C C23 0.4850(2) -0.5205(2) -0.8436(2) 0.0386(6) Uani d . 1 1
H H23A 0.4222 -0.5472 -0.8300 0.046 Uiso calc R 1 1
C C24 0.6886(2) -0.6293(2) -0.95677(19) 0.0326(5) Uani d . 1 1
C C25 0.5763(3) -0.3563(3) -0.4842(2) 0.0519(8) Uani d . 1 1
H H25A 0.5183 -0.3278 -0.5201 0.062 Uiso calc R 1 1
C C26 0.6225(3) -0.4231(3) -0.5388(2) 0.0487(8) Uani d . 1 1
H H26A 0.5942 -0.4403 -0.6102 0.058 Uiso calc R 1 1
C C27 0.7112(2) -0.4653(2) -0.48802(19) 0.0337(5) Uani d . 1 1
C C28 0.7440(3) -0.4406(2) -0.3818(2) 0.0399(6) Uani d . 1 1
H H28A 0.8012 -0.4685 -0.3441 0.048 Uiso calc R 1 1
C C29 0.6918(3) -0.3747(2) -0.3325(2) 0.0410(7) Uani d . 1 1
H H29A 0.7141 -0.3607 -0.2618 0.049 Uiso calc R 1 1
C C30 0.7696(2) -0.5306(2) -0.54442(19) 0.0321(5) Uani d . 1 1
C C31 0.7738(2) -0.5160(2) -0.63538(19) 0.0321(5) Uani d . 1 1
H H31A 0.7363 -0.4679 -0.6631 0.039 Uiso calc R 1 1
C C32 0.8333(2) -0.5724(2) -0.68533(18) 0.0308(5) Uani d . 1 1
H H32A 0.8348 -0.5620 -0.7464 0.037 Uiso calc R 1 1
C C33 0.8902(2) -0.6435(2) -0.64536(18) 0.0300(5) Uani d . 1 1
C C34 0.8823(3) -0.6618(3) -0.5570(2) 0.0486(8) Uani d . 1 1
H H34A 0.9175 -0.7119 -0.5309 0.058 Uiso calc R 1 1
C C35 0.8227(3) -0.6061(3) -0.5070(2) 0.0513(9) Uani d . 1 1
H H35A 0.8180 -0.6194 -0.4479 0.062 Uiso calc R 1 1
C C36 0.9576(2) -0.7030(2) -0.6980(2) 0.0335(6) Uani d . 1 1
C C37 1.5344(2) -1.0449(2) -1.1716(2) 0.0446(7) Uani d . 1 1
H H37A 1.6056 -1.0143 -1.1697 0.054 Uiso calc R 1 1
C C38 1.4797(2) -0.9800(2) -1.1238(2) 0.0383(6) Uani d . 1 1
H H38A 1.5140 -0.9077 -1.0913 0.046 Uiso calc R 1 1
C C39 1.3737(2) -1.02267(19) -1.12453(18) 0.0280(5) Uani d . 1 1
C C40 1.3311(3) -1.1316(2) -1.1716(3) 0.0450(7) Uani d . 1 1
H H40A 1.2620 -1.1652 -1.1717 0.054 Uiso calc R 1 1
C C41 1.3905(3) -1.1905(2) -1.2183(3) 0.0453(7) Uani d . 1 1
H H41A 1.3590 -1.2633 -1.2503 0.054 Uiso calc R 1 1
C C42 1.3102(2) -0.95600(19) -1.07691(18) 0.0283(5) Uani d . 1 1
C C43 1.3432(2) -0.8447(2) -1.0473(2) 0.0393(6) Uani d . 1 1
H H43A 1.4064 -0.8116 -1.0568 0.047 Uiso calc R 1 1
C C44 1.2829(2) -0.7831(2) -1.0040(2) 0.0384(6) Uani d . 1 1
H H44A 1.3060 -0.7090 -0.9845 0.046 Uiso calc R 1 1
C C45 1.1881(2) -0.8307(2) -0.98919(18) 0.0289(5) Uani d . 1 1
C C46 1.1553(2) -0.9408(2) -1.0186(2) 0.0418(7) Uani d . 1 1
H H46A 1.0923 -0.9736 -1.0087 0.050 Uiso calc R 1 1
C C47 1.2150(3) -1.0029(2) -1.0626(2) 0.0416(7) Uani d . 1 1
H H47A 1.1910 -1.0770 -1.0827 0.050 Uiso calc R 1 1
C C48 1.1175(2) -0.7648(2) -0.94903(18) 0.0307(5) Uani d . 1 1
N N1 0.7531(2) 0.0234(2) -0.49944(19) 0.0433(6) Uani d . 1 1
N N2 0.3779(2) -0.1910(2) -0.66235(18) 0.0455(6) Uani d . 1 1
N N3 0.6106(2) -0.33004(19) -0.38158(18) 0.0398(5) Uani d . 1 1
N N4 1.4908(2) -1.14867(19) -1.22016(17) 0.0356(5) Uani d . 1 1

loop_
_atom_site_aniso_label
_atom_site_aniso_U_11
_atom_site_aniso_U_22
_atom_site_aniso_U_33
_atom_site_aniso_U_12
_atom_site_aniso_U_13
_atom_site_aniso_U_23
Er1 0.02927(7) 0.02198(6) 0.02658(6) 0.01196(4) 0.01840(5) 0.00765(4)
Cu1 0.0808(3) 0.0681(3) 0.0567(2) 0.0466(3) 0.0445(2) 0.0081(2)
Cu2 0.0474(2) 0.04057(19) 0.04524(19) 0.01990(16) 0.02924(17) 0.00159(15)
Cl1 0.0753(5) 0.0437(4) 0.0441(4) 0.0288(4) 0.0295(4) 0.0166(3)
O1 0.0378(10) 0.0306(10) 0.0490(11) 0.0141(8) 0.0210(9) 0.0017(8)
O2 0.0391(10) 0.0306(9) 0.0523(11) 0.0174(8) 0.0316(9) 0.0136(8)
O3 0.0398(10) 0.0246(8) 0.0344(9) 0.0116(8) 0.0184(8) 0.0063(7)
O4 0.0533(11) 0.0381(10) 0.0298(9) 0.0153(9) 0.0273(9) 0.0113(8)
O5 0.0322(9) 0.0370(10) 0.0417(10) 0.0170(8) 0.0197(8) 0.0070(8)
O6 0.0372(10) 0.0393(11) 0.0622(13) 0.0088(9) 0.0234(10) -0.0091(10)
O7 0.0542(12) 0.0485(11) 0.0358(10) 0.0271(10) 0.0318(9) 0.0222(9)
O8 0.112(2) 0.099(2) 0.0655(15) 0.0863(19) 0.0663(16) 0.0590(15)
OW1 0.0348(10) 0.0301(10) 0.0600(13) 0.0103(9) 0.0212(10) -0.0009(9)
OW2 0.118(2) 0.0802(19) 0.0671(16) 0.0729(19) 0.0531(18) 0.0351(15)
OW3 0.0516(13) 0.0541(14) 0.0581(14) 0.0207(12) 0.0240(11) 0.0009(11)
C1 0.0612(19) 0.0490(17) 0.0502(17) 0.0332(16) 0.0317(15) 0.0183(14)
C2 0.0619(19) 0.0431(16) 0.0440(15) 0.0287(15) 0.0336(15) 0.0191(13)
C3 0.0344(12) 0.0325(13) 0.0270(11) 0.0133(11) 0.0159(10) 0.0047(10)
C4 0.0601(18) 0.0565(18) 0.0349(14) 0.0374(16) 0.0299(14) 0.0199(13)
C5 0.071(2) 0.067(2) 0.0374(15) 0.0394(19) 0.0373(16) 0.0173(15)
C6 0.0297(11) 0.0297(12) 0.0244(11) 0.0095(10) 0.0134(9) 0.0050(9)
C7 0.0517(16) 0.0267(12) 0.0369(13) 0.0157(12) 0.0254(12) 0.0121(10)
C8 0.0437(14) 0.0287(12) 0.0329(12) 0.0092(11) 0.0250(11) 0.0100(10)
C9 0.0256(11) 0.0254(11) 0.0243(10) 0.0077(9) 0.0126(9) 0.0055(9)
C10 0.0538(16) 0.0277(12) 0.0366(13) 0.0171(12) 0.0290(13) 0.0140(11)
C11 0.0521(16) 0.0381(14) 0.0357(13) 0.0188(13) 0.0316(13) 0.0172(11)
C12 0.0229(10) 0.0257(11) 0.0229(10) 0.0063(9) 0.0101(9) 0.0024(9)
C13 0.063(2) 0.0404(17) 0.071(2) 0.0155(16) 0.0386(19) -0.0044(16)
C14 0.0500(17) 0.0414(17) 0.066(2) 0.0108(14) 0.0357(16) -0.0030(15)
C15 0.0338(13) 0.0371(14) 0.0286(12) 0.0183(11) 0.0134(10) 0.0047(10)
C16 0.0337(14) 0.0455(17) 0.0487(16) 0.0123(13) 0.0171(13) -0.0066(13)
C17 0.0333(14) 0.064(2) 0.0487(17) 0.0207(15) 0.0186(13) -0.0024(15)
C18 0.0282(11) 0.0379(14) 0.0251(11) 0.0139(11) 0.0116(9) 0.0052(10)
C19 0.0421(14) 0.0314(13) 0.0505(16) 0.0157(12) 0.0268(13) 0.0117(12)
C20 0.0392(14) 0.0372(14) 0.0496(15) 0.0184(12) 0.0286(13) 0.0162(12)
C21 0.0275(11) 0.0356(13) 0.0269(11) 0.0137(11) 0.0108(10) 0.0034(10)
C22 0.0315(13) 0.0319(13) 0.0500(16) 0.0087(11) 0.0200(12) -0.0021(12)
C23 0.0289(12) 0.0397(15) 0.0452(15) 0.0070(11) 0.0202(12) 0.0005(12)
C24 0.0338(13) 0.0369(14) 0.0314(12) 0.0184(11) 0.0159(11) 0.0072(11)
C25 0.063(2) 0.065(2) 0.0423(16) 0.0449(18) 0.0260(15) 0.0162(15)
C26 0.066(2) 0.063(2) 0.0292(13) 0.0415(18) 0.0236(14) 0.0133(13)
C27 0.0430(14) 0.0359(14) 0.0299(12) 0.0183(12) 0.0211(11) 0.0079(10)
C28 0.0460(15) 0.0497(17) 0.0320(13) 0.0252(14) 0.0192(12) 0.0118(12)
C29 0.0493(16) 0.0512(17) 0.0273(12) 0.0218(14) 0.0208(12) 0.0055(12)
C30 0.0401(13) 0.0363(13) 0.0302(12) 0.0204(12) 0.0210(11) 0.0109(10)
C31 0.0415(14) 0.0320(13) 0.0321(12) 0.0187(11) 0.0191(11) 0.0130(10)
C32 0.0399(13) 0.0344(13) 0.0272(11) 0.0151(11) 0.0190(11) 0.0127(10)
C33 0.0389(13) 0.0348(13) 0.0270(11) 0.0187(11) 0.0205(11) 0.0111(10)
C34 0.078(2) 0.063(2) 0.0434(16) 0.0532(19) 0.0425(16) 0.0362(15)
C35 0.082(2) 0.070(2) 0.0401(15) 0.050(2) 0.0447(17) 0.0357(15)
C36 0.0453(14) 0.0379(14) 0.0337(13) 0.0232(12) 0.0261(12) 0.0167(11)
C37 0.0388(14) 0.0423(16) 0.0562(18) 0.0069(13) 0.0331(14) 0.0001(13)
C38 0.0376(14) 0.0305(13) 0.0473(16) 0.0031(11) 0.0281(13) -0.0026(11)
C39 0.0298(12) 0.0278(12) 0.0326(12) 0.0115(10) 0.0185(10) 0.0078(10)
C40 0.0414(15) 0.0300(14) 0.069(2) 0.0063(12) 0.0366(15) 0.0035(13)
C41 0.0503(17) 0.0284(13) 0.0644(19) 0.0109(13) 0.0375(16) 0.0026(13)
C42 0.0301(11) 0.0280(12) 0.0332(12) 0.0126(10) 0.0187(10) 0.0077(10)
C43 0.0337(13) 0.0303(13) 0.0598(17) 0.0087(11) 0.0294(13) 0.0061(12)
C44 0.0344(13) 0.0232(12) 0.0578(17) 0.0060(11) 0.0246(13) 0.0020(11)
C45 0.0303(12) 0.0301(12) 0.0325(12) 0.0146(10) 0.0173(10) 0.0085(10)
C46 0.0450(15) 0.0318(14) 0.0680(19) 0.0134(12) 0.0427(15) 0.0161(13)
C47 0.0509(16) 0.0228(12) 0.0687(19) 0.0129(12) 0.0434(16) 0.0124(12)
C48 0.0362(13) 0.0338(13) 0.0286(12) 0.0176(11) 0.0167(10) 0.0089(10)
N1 0.0507(14) 0.0455(14) 0.0423(13) 0.0266(12) 0.0266(12) 0.0068(11)
N2 0.0453(14) 0.0524(15) 0.0374(12) 0.0270(13) 0.0175(11) -0.0011(11)
N3 0.0520(14) 0.0390(13) 0.0390(12) 0.0221(11) 0.0283(11) 0.0081(10)
N4 0.0400(12) 0.0367(12) 0.0376(12) 0.0169(10) 0.0247(10) 0.0055(10)

loop_
_atom_type_symbol
_atom_type_description
_atom_type_scat_dispersion_real
_atom_type_scat_dispersion_imag
_atom_type_scat_source
C C 0.0033 0.0016 'International Tables Vol C Tables 4.2.6.8 and 6.1.1.4'
H H 0.0000 0.0000 'International Tables Vol C Tables 4.2.6.8 and 6.1.1.4'
Cl Cl 0.1484 0.1585 'International Tables Vol C Tables 4.2.6.8 and 6.1.1.4'
Cu Cu 0.3201 1.2651 'International Tables Vol C Tables 4.2.6.8 and 6.1.1.4'
Er Er -0.2586 4.9576 'International Tables Vol C Tables 4.2.6.8 and 6.1.1.4'
N N 0.0061 0.0033 'International Tables Vol C Tables 4.2.6.8 and 6.1.1.4'
O O 0.0106 0.0060 'International Tables Vol C Tables 4.2.6.8 and 6.1.1.4'

loop_
_geom_angle_atom_site_label_1
_geom_angle_atom_site_label_2
_geom_angle_atom_site_label_3
_geom_angle_site_symmetry_1
_geom_angle_site_symmetry_3
_geom_angle
O7 Er1 O4 . 2_743 178.71(6)
O7 Er1 O5 . . 88.29(7)
O4 Er1 O5 2_743 . 92.65(7)
O7 Er1 O3 . . 88.03(7)
O4 Er1 O3 2_743 . 92.99(7)
O5 Er1 O3 . . 80.28(7)
O7 Er1 OW1 . . 96.51(8)
O4 Er1 OW1 2_743 . 82.90(8)
O5 Er1 OW1 . . 74.58(7)
O3 Er1 OW1 . . 154.27(7)
O7 Er1 O2 . . 85.41(7)
O4 Er1 O2 2_743 . 93.31(7)
O5 Er1 O2 . . 144.37(7)
O3 Er1 O2 . . 134.34(7)
OW1 Er1 O2 . . 71.37(7)
O7 Er1 O1 . . 100.57(7)
O4 Er1 O1 2_743 . 78.78(7)
O5 Er1 O1 . . 161.06(7)
O3 Er1 O1 . . 83.30(6)
OW1 Er1 O1 . . 120.35(6)
O2 Er1 O1 . . 53.91(6)
O7 Er1 C48 . . 96.58(7)
O4 Er1 C48 2_743 . 82.34(7)
O5 Er1 C48 . . 168.78(7)
O3 Er1 C48 . . 109.91(8)
OW1 Er1 C48 . . 94.77(8)
O2 Er1 C48 . . 27.31(7)
O1 Er1 C48 . . 26.99(7)
N1 Cu1 N2 . 2_654 160.20(12)
N1 Cu1 Cl1 . 2_654 108.67(8)
N2 Cu1 Cl1 2_654 2_654 87.98(8)
N1 Cu1 Cl1 . . 97.26(9)
N2 Cu1 Cl1 2_654 . 94.07(10)
Cl1 Cu1 Cl1 2_654 . 87.34(3)
N4 Cu2 N3 1_466 . 163.38(11)
N4 Cu2 Cl1 1_466 . 94.61(8)
N3 Cu2 Cl1 . . 101.79(8)
Cu2 Cl1 Cu1 . 2_654 123.02(4)
Cu2 Cl1 Cu1 . . 144.09(4)
Cu1 Cl1 Cu1 2_654 . 92.66(3)
C48 O1 Er1 . . 89.28(15)
C48 O2 Er1 . . 94.47(15)
C12 O3 Er1 . . 135.69(16)
C12 O4 Er1 . 2_743 168.87(18)
C24 O5 Er1 . . 138.83(17)
C36 O7 Er1 . . 178.97(18)
Er1 OW1 H1W . . 113(2)
Er1 OW1 H2W . . 131(2)
H1W OW1 H2W . . 110(3)
H3W OW2 H4W . . 103(3)
H5W OW3 H6W . . 104(3)
N1 C1 C2 . . 123.4(3)
N1 C1 H1A . . 118.3
C2 C1 H1A . . 118.3
C1 C2 C3 . . 120.1(3)
C1 C2 H2A . . 119.9
C3 C2 H2A . . 119.9
C4 C3 C2 . . 116.2(2)
C4 C3 C6 . . 121.6(2)
C2 C3 C6 . . 122.2(2)
C5 C4 C3 . . 120.1(3)
C5 C4 H4A . . 119.9
C3 C4 H4A . . 119.9
N1 C5 C4 . . 123.7(3)
N1 C5 H5A . . 118.1
C4 C5 H5A . . 118.1
C11 C6 C7 . . 118.2(2)
C11 C6 C3 . . 119.9(2)
C7 C6 C3 . . 121.8(2)
C6 C7 C8 . . 120.8(2)
C6 C7 H7A . . 119.6
C8 C7 H7A . . 119.6
C9 C8 C7 . . 120.3(2)
C9 C8 H8A . . 119.9
C7 C8 H8A . . 119.9
C8 C9 C10 . . 119.0(2)
C8 C9 C12 . . 121.5(2)
C10 C9 C12 . . 119.3(2)
C11 C10 C9 . . 120.4(2)
C11 C10 H10A . . 119.8
C9 C10 H10A . . 119.8
C6 C11 C10 . . 121.1(2)
C6 C11 H11A . . 119.4
C10 C11 H11A . . 119.4
O4 C12 O3 . . 124.2(2)
O4 C12 C9 . . 117.5(2)
O3 C12 C9 . . 118.3(2)
N2 C13 C14 . . 123.0(3)
N2 C13 H13A . . 118.5
C14 C13 H13A . . 118.5
C13 C14 C15 . . 120.7(3)
C13 C14 H14A . . 119.7
C15 C14 H14A . . 119.7
C14 C15 C16 . . 116.2(2)
C14 C15 C18 . . 120.7(2)
C16 C15 C18 . . 123.1(3)
C17 C16 C15 . . 119.7(3)
C17 C16 H16A . . 120.2
C15 C16 H16A . . 120.2
N2 C17 C16 . . 123.7(3)
N2 C17 H17A . . 118.1
C16 C17 H17A . . 118.1
C23 C18 C19 . . 118.6(2)
C23 C18 C15 . . 121.1(2)
C19 C18 C15 . . 120.3(2)
C20 C19 C18 . . 120.7(3)
C20 C19 H19A . . 119.6
C18 C19 H19A . . 119.6
C19 C20 C21 . . 120.6(2)
C19 C20 H20A . . 119.7
C21 C20 H20A . . 119.7
C22 C21 C20 . . 118.8(2)
C22 C21 C24 . . 120.3(2)
C20 C21 C24 . . 120.9(2)
C21 C22 C23 . . 120.9(3)
C21 C22 H22A . . 119.5
C23 C22 H22A . . 119.5
C18 C23 C22 . . 120.4(2)
C18 C23 H23A . . 119.8
C22 C23 H23A . . 119.8
O6 C24 O5 . . 125.7(2)
O6 C24 C21 . . 118.1(2)
O5 C24 C21 . . 116.2(2)
N3 C25 C26 . . 123.2(3)
N3 C25 H25A . . 118.4
C26 C25 H25A . . 118.4
C25 C26 C27 . . 120.4(3)
C25 C26 H26A . . 119.8
C27 C26 H26A . . 119.8
C26 C27 C28 . . 116.2(2)
C26 C27 C30 . . 121.5(2)
C28 C27 C30 . . 122.3(2)
C29 C28 C27 . . 120.1(3)
C29 C28 H28A . . 120.0
C27 C28 H28A . . 120.0
N3 C29 C28 . . 123.2(2)
N3 C29 H29A . . 118.4
C28 C29 H29A . . 118.4
C31 C30 C35 . . 118.3(2)
C31 C30 C27 . . 120.4(2)
C35 C30 C27 . . 121.2(2)
C32 C31 C30 . . 120.7(2)
C32 C31 H31A . . 119.6
C30 C31 H31A . . 119.6
C33 C32 C31 . . 120.7(2)
C33 C32 H32A . . 119.7
C31 C32 H32A . . 119.7
C32 C33 C34 . . 118.8(2)
C32 C33 C36 . . 120.9(2)
C34 C33 C36 . . 120.3(2)
C35 C34 C33 . . 120.7(2)
C35 C34 H34A . . 119.6
C33 C34 H34A . . 119.6
C34 C35 C30 . . 120.6(2)
C34 C35 H35A . . 119.7
C30 C35 H35A . . 119.7
O8 C36 O7 . . 124.7(2)
O8 C36 C33 . . 118.2(2)
O7 C36 C33 . . 117.1(2)
N4 C37 C38 . . 123.6(3)
N4 C37 H37A . . 118.2
C38 C37 H37A . . 118.2
C37 C38 C39 . . 120.0(3)
C37 C38 H38A . . 120.0
C39 C38 H38A . . 120.0
C40 C39 C38 . . 116.0(2)
C40 C39 C42 . . 121.9(2)
C38 C39 C42 . . 122.1(2)
C41 C40 C39 . . 120.3(3)
C41 C40 H40A . . 119.8
C39 C40 H40A . . 119.8
N4 C41 C40 . . 123.5(3)
N4 C41 H41A . . 118.3
C40 C41 H41A . . 118.3
C47 C42 C43 . . 118.4(2)
C47 C42 C39 . . 120.7(2)
C43 C42 C39 . . 120.9(2)
C44 C43 C42 . . 120.6(2)
C44 C43 H43A . . 119.7
C42 C43 H43A . . 119.7
C43 C44 C45 . . 120.7(2)
C43 C44 H44A . . 119.6
C45 C44 H44A . . 119.6
C46 C45 C44 . . 118.8(2)
C46 C45 C48 . . 120.1(2)
C44 C45 C48 . . 121.0(2)
C45 C46 C47 . . 120.8(2)
C45 C46 H46A . . 119.6
C47 C46 H46A . . 119.6
C46 C47 C42 . . 120.8(2)
C46 C47 H47A . . 119.6
C42 C47 H47A . . 119.6
O1 C48 O2 . . 120.6(2)
O1 C48 C45 . . 121.7(2)
O2 C48 C45 . . 117.6(2)
O1 C48 Er1 . . 63.74(13)
O2 C48 Er1 . . 58.23(12)
C45 C48 Er1 . . 165.36(17)
C5 N1 C1 . . 116.4(2)
C5 N1 Cu1 . . 120.2(2)
C1 N1 Cu1 . . 123.2(2)
C17 N2 C13 . . 116.7(2)
C17 N2 Cu1 . 2_654 125.7(2)
C13 N2 Cu1 . 2_654 116.7(2)
C29 N3 C25 . . 116.8(2)
C29 N3 Cu2 . . 122.83(19)
C25 N3 Cu2 . . 120.15(19)
C37 N4 C41 . . 116.5(2)
C37 N4 Cu2 . 1_644 120.37(18)
C41 N4 Cu2 . 1_644 121.84(19)

loop_
_geom_bond_atom_site_label_1
_geom_bond_atom_site_label_2
_geom_bond_site_symmetry_2
_geom_bond_distance
_geom_bond_publ_flag
Er1 O7 . 2.2186(19) y
Er1 O4 2_743 2.2254(18) y
Er1 O5 . 2.2637(18) y
Er1 O3 . 2.2796(19) y
Er1 OW1 . 2.310(2) y
Er1 O2 . 2.3507(18) y
Er1 O1 . 2.472(2) y
Er1 C48 . 2.757(2) y
Cu1 N1 . 1.926(2) y
Cu1 N2 2_654 1.929(2) y
Cu1 Cl1 2_654 2.7453(12) y
Cu1 Cl1 . 2.8611(13) y
Cu2 N4 1_466 1.914(2) y
Cu2 N3 . 1.914(2) y
Cu2 Cl1 . 2.5284(11) y
Cl1 Cu1 2_654 2.7453(12) y
O1 C48 . 1.251(3) ?
O2 C48 . 1.268(3) ?
O3 C12 . 1.256(3) ?
O4 C12 . 1.249(3) ?
O4 Er1 2_743 2.2254(18) ?
O5 C24 . 1.275(3) ?
O6 C24 . 1.242(3) ?
O7 C36 . 1.272(3) ?
O8 C36 . 1.226(3) ?
OW1 H1W . 0.814(17) ?
OW1 H2W . 0.831(18) ?
OW2 H3W . 0.850(18) ?
OW2 H4W . 0.837(19) ?
OW3 H5W . 0.830(18) ?
OW3 H6W . 0.833(18) ?
C1 N1 . 1.336(4) ?
C1 C2 . 1.384(4) ?
C1 H1A . 0.9300 ?
C2 C3 . 1.389(4) ?
C2 H2A . 0.9300 ?
C3 C4 . 1.386(4) ?
C3 C6 . 1.491(3) ?
C4 C5 . 1.380(4) ?
C4 H4A . 0.9300 ?
C5 N1 . 1.335(4) ?
C5 H5A . 0.9300 ?
C6 C11 . 1.386(4) ?
C6 C7 . 1.393(3) ?
C7 C8 . 1.394(3) ?
C7 H7A . 0.9300 ?
C8 C9 . 1.385(3) ?
C8 H8A . 0.9300 ?
C9 C10 . 1.388(3) ?
C9 C12 . 1.510(3) ?
C10 C11 . 1.387(3) ?
C10 H10A . 0.9300 ?
C11 H11A . 0.9300 ?
C13 N2 . 1.341(4) ?
C13 C14 . 1.372(4) ?
C13 H13A . 0.9300 ?
C14 C15 . 1.379(4) ?
C14 H14A . 0.9300 ?
C15 C16 . 1.393(4) ?
C15 C18 . 1.489(3) ?
C16 C17 . 1.379(4) ?
C16 H16A . 0.9300 ?
C17 N2 . 1.326(4) ?
C17 H17A . 0.9300 ?
C18 C23 . 1.383(4) ?
C18 C19 . 1.397(4) ?
C19 C20 . 1.375(3) ?
C19 H19A . 0.9300 ?
C20 C21 . 1.387(4) ?
C20 H20A . 0.9300 ?
C21 C22 . 1.382(4) ?
C21 C24 . 1.499(3) ?
C22 C23 . 1.384(3) ?
C22 H22A . 0.9300 ?
C23 H23A . 0.9300 ?
C25 N3 . 1.340(4) ?
C25 C26 . 1.373(4) ?
C25 H25A . 0.9300 ?
C26 C27 . 1.390(4) ?
C26 H26A . 0.9300 ?
C27 C28 . 1.392(4) ?
C27 C30 . 1.492(3) ?
C28 C29 . 1.379(4) ?
C28 H28A . 0.9300 ?
C29 N3 . 1.338(4) ?
C29 H29A . 0.9300 ?
C30 C31 . 1.390(3) ?
C30 C35 . 1.391(4) ?
C31 C32 . 1.389(3) ?
C31 H31A . 0.9300 ?
C32 C33 . 1.379(3) ?
C32 H32A . 0.9300 ?
C33 C34 . 1.387(3) ?
C33 C36 . 1.512(3) ?
C34 C35 . 1.386(4) ?
C34 H34A . 0.9300 ?
C35 H35A . 0.9300 ?
C37 N4 . 1.330(4) ?
C37 C38 . 1.385(3) ?
C37 H37A . 0.9300 ?
C38 C39 . 1.387(3) ?
C38 H38A . 0.9300 ?
C39 C40 . 1.385(4) ?
C39 C42 . 1.483(3) ?
C40 C41 . 1.379(3) ?
C40 H40A . 0.9300 ?
C41 N4 . 1.333(4) ?
C41 H41A . 0.9300 ?
C42 C47 . 1.387(3) ?
C42 C43 . 1.395(4) ?
C43 C44 . 1.381(3) ?
C43 H43A . 0.9300 ?
C44 C45 . 1.390(4) ?
C44 H44A . 0.9300 ?
C45 C46 . 1.379(4) ?
C45 C48 . 1.497(3) ?
C46 C47 . 1.384(3) ?
C46 H46A . 0.9300 ?
C47 H47A . 0.9300 ?
N2 Cu1 2_654 1.929(2) ?
N4 Cu2 1_644 1.914(2) ?

loop_
_geom_hbond_atom_site_label_D
_geom_hbond_atom_site_label_H
_geom_hbond_atom_site_label_A
_geom_hbond_site_symmetry_A
_geom_hbond_distance_DH
_geom_hbond_distance_HA
_geom_hbond_distance_DA
_geom_hbond_angle_DHA
OW1 H1W O6 . 0.814(17) 1.838(18) 2.617(3) 160(3)
OW1 H2W OW3 . 0.831(18) 1.929(18) 2.759(3) 176(4)
OW2 H3W O8 . 0.850(18) 1.91(3) 2.721(3) 158(5)
OW2 H4W O2 . 0.837(19) 2.08(2) 2.909(3) 169(5)
OW3 H5W OW2 2_733 0.830(18) 1.93(2) 2.733(3) 164(4)
OW3 H6W Cl1 1_544 0.833(18) 2.57(2) 3.384(3) 166(4)
